data_1535668
loop_
_publ_author_name
'Bukvetskii, B.V.'
'Gerasimenko, A.V.'
'Davidovich, R.L.'
'Teplukhina, L.V.'
'Kaidalova, T.A.'

_publ_section_title
;
 Crystal structure of potassium zinc hexafluorozirconate hexahydrate
;
_journal_name_full
;
Koordinatsionnaya Khimiya (= Coordination Chemistry (USSR))
;
_journal_page_first 526
_journal_page_last 528
_journal_volume 19
_journal_year 1993
_chemical_formula_sum 'F12 H12 K2 O6 Zn Zr2'
_chemical_name_systematic 'K2 Zn (Zr F6)2 (H2 O)6'
_space_group_IT_number 14
_symmetry_space_group_name_Hall '-P 2bc'
_symmetry_space_group_name_H-M 'P 1 1 21/b'
_cell_angle_alpha 90
_cell_angle_beta 90
_cell_angle_gamma 114.96
_cell_formula_units_Z 2
_cell_length_a 6.631
_cell_length_b 12.952
_cell_length_c 10.071
_cell_volume 784.161
_citation_journal_id_ASTM KOKHDC
_cod_data_source_file Bukvetskii_KOKHDC_1993_1377.cif
_cod_data_source_block H12F12K2O6Zn1Zr2
_cod_original_cell_volume 784.1613
_cod_original_sg_symbol_Hall '-P 2ybc (-x,z,y)'
_cod_original_formula_sum 'H12 F12 K2 O6 Zn1 Zr2'
_cod_database_code 1535668

loop_
_symmetry_equiv_pos_as_xyz
x,y,z
-x,-y+1/2,z+1/2
-x,-y,-z
x,y-1/2,-z-1/2

loop_
_atom_site_label
_atom_site_type_symbol
_atom_site_fract_x
_atom_site_fract_y
_atom_site_fract_z
_atom_site_occupancy
_atom_site_U_iso_or_equiv
Zr1 Zr+4 0.18736 0.14943 0.48445 1 0.0
F5 F-1 0.6533 0.3038 0.1612 1 0.0
O2 O-2 0.8904 0.3498 0.3883 1 0.0
K1 K+1 0.3926 0.41576 0.2154 1 0.0
F3 F-1 0.4221 0.1024 0.4303 1 0.0
F2 F-1 0.3577 0.3245 0.4719 1 0.0
H4 H+1 0.827 0.337 0.328 1 0.0
O1 O-2 0.2838 0.0679 0.1188 1 0.0
F4 F-1 -0.0433 -0.0038 0.3871 1 0.0
H2 H+1 0.24 0.104 0.164 1 0.0
H1 H+1 0.374 0.097 0.079 1 0.0
F6 F-1 0.1592 0.1899 0.2899 1 0.0
F1 F-1 0.0743 0.3205 0.0365 1 0.0
H5 H+1 0.91 0.105 0.184 1 0.0
Zn1 Zn+2 0 0 0 1 0.0
H6 H+1 0.798 0.116 0.077 1 0.0
O3 O-2 0.8187 0.0602 0.1273 1 0.0
H3 H+1 0.87 0.293 0.418 1 0.0
